data_4022173
loop_
_publ_author_name
'Guillaume Grach'
'Jana Sopkova-de Oliveira Santos'
'Jean-Fran\,cois Lohier'
'Ljubica Mojovic'
'Nelly Pl\'e'
'Alain Turck'
'Vincent Reboul'
'Patrick Metzner'

_publ_contact_author_address
;     Centre d'\'Etudes et la Recherche sur le Medicament de Normandie (CERMN)
      Universit\'e de Caen
      5 rue Vaub\'enard
      14032 Caen
      France
;
_publ_contact_author_email jana.sopkova@unicaen.fr
_publ_contact_author_fax '332 31 93 11 88'
_publ_contact_author_name 'Sopkov\'a-de Oliveira Santos, Jana'
_publ_contact_author_phone '332 31 56 59 10'
_publ_section_title
;
 Diastereoselective Addition of Enantiopure Lithium
 tert-Butylsulfinylferrocene to Imines
;
_journal_name_full 'Journal of Organic Chemistry'
_journal_page_first 9572
_journal_page_last 9579
_journal_paper_doi 10.1021/jo061360t
_journal_volume 71
_journal_year 2006
_chemical_absolute_configuration ad
_chemical_compound_source synthetised
_chemical_formula_moiety 'C26 H35 Fe N O3 S2'
_chemical_formula_sum 'C26 H35 Fe N O3 S2'
_chemical_formula_weight 529.52
_chemical_melting_point 430.15
_chemical_name_systematic
;
(S~Fc~,S~S~)-2-(N-tosyl-1-amino-2,2-dimethylpropyl)-1-t-butylsulfinyl
ferrocene
;
_space_group_IT_number 19
_space_group_name_Hall 'P 2ac 2ab'
_space_group_name_H-M_alt 'P 21 21 21'
_symmetry_cell_setting orthorhombic
_symmetry_space_group_name_Hall 'P 2ac 2ab'
_symmetry_space_group_name_H-M 'P 21 21 21'
_atom_sites_solution_hydrogens geom
_atom_sites_solution_primary direct
_atom_sites_solution_secondary difmap
_audit_creation_method SHELXL-97
_cell_angle_alpha 90.00
_cell_angle_beta 90.00
_cell_angle_gamma 90.00
_cell_formula_units_Z 8
_cell_length_a 16.2321(3)
_cell_length_b 17.8126(4)
_cell_length_c 18.5205(4)
_cell_measurement_reflns_used 14170
_cell_measurement_temperature 150(2)
_cell_measurement_theta_max 28.99
_cell_measurement_theta_min 1.59
_cell_volume 5354.94(19)
_computing_cell_refinement 'Bruker SMART'
_computing_data_collection 'Bruker SMART'
_computing_data_reduction 'Bruker SAINT'
_computing_molecular_graphics 'ORTEP-3 (Farrugia, 1997)'
_computing_publication_material 'SHELXL-97 (Sheldrick, 1997)'
_computing_structure_refinement 'SHELXL-97 (Sheldrick, 1997)'
_computing_structure_solution 'SHELXS-97 (Sheldrick, 1990)'
_diffrn_ambient_temperature 150(2)
_diffrn_measured_fraction_theta_full 0.996
_diffrn_measured_fraction_theta_max 0.996
_diffrn_measurement_device_type 'CCD area detector'
_diffrn_measurement_method 'phi and omega scans'
_diffrn_radiation_monochromator graphite
_diffrn_radiation_source 'sealed tube'
_diffrn_radiation_type MoK\a
_diffrn_radiation_wavelength 0.71073
_diffrn_reflns_av_R_equivalents 0.0270
_diffrn_reflns_av_sigmaI/netI 0.0312
_diffrn_reflns_limit_h_max 21
_diffrn_reflns_limit_h_min -22
_diffrn_reflns_limit_k_max 24
_diffrn_reflns_limit_k_min -22
_diffrn_reflns_limit_l_max 23
_diffrn_reflns_limit_l_min -25
_diffrn_reflns_number 63931
_diffrn_reflns_theta_full 28.99
_diffrn_reflns_theta_max 28.99
_diffrn_reflns_theta_min 1.59
_diffrn_standards_decay_% 0
_exptl_absorpt_coefficient_mu 0.746
_exptl_absorpt_correction_type none
_exptl_crystal_colour 'translucent dark red'
_exptl_crystal_density_diffrn 1.314
_exptl_crystal_density_method 'not measured'
_exptl_crystal_description needle
_exptl_crystal_F_000 2240
_exptl_crystal_size_max 0.6
_exptl_crystal_size_mid 0.1
_exptl_crystal_size_min 0.1
_refine_diff_density_max 0.467
_refine_diff_density_min -0.545
_refine_diff_density_rms 0.174
_refine_ls_abs_structure_details 'Flack (1983), 6431 Friedel pairs'
_refine_ls_abs_structure_Flack -0.011(10)
_refine_ls_extinction_method none
_refine_ls_goodness_of_fit_ref 1.139
_refine_ls_hydrogen_treatment constr
_refine_ls_matrix_type full
_refine_ls_number_parameters 655
_refine_ls_number_reflns 14170
_refine_ls_number_restraints 162
_refine_ls_restrained_S_all 1.133
_refine_ls_R_factor_all 0.0571
_refine_ls_R_factor_gt 0.0349
_refine_ls_shift/su_max 0.002
_refine_ls_shift/su_mean 0.000
_refine_ls_structure_factor_coef Fsqd
_refine_ls_weighting_details 'calc w=1/[\s^2^(Fo^2^)+(0.0642P)^2^+0.0000P] where P=(Fo^2^+2Fc^2^)/3'
_refine_ls_weighting_scheme calc
_refine_ls_wR_factor_gt 0.0887
_refine_ls_wR_factor_ref 0.1121
_reflns_number_gt 11126
_reflns_number_total 14170
_reflns_threshold_expression >2sigma(I)
_cod_data_source_file jo061360tsi20060630_084049.cif
_cod_depositor_comments
;
The following automatic conversions were performed:
'_symmetry_cell_setting' value 'Orthorhombic' changed to 'orthorhombic'
according to '/home/saulius/struct/CIF-dictionaries/cif_core.dic'
dictionary named 'cif_core.dic' version 2.4.1 from
2010-06-29.

'_exptl_absorpt_correction_type' value 'None' changed to
'none' according to '/home/saulius/struct/CIF-dictionaries/cif_core.dic'
dictionary named 'cif_core.dic' version 2.4.1 from 2010-06-29.

Automatic conversion script
Id: cif_fix_enum 1527 2010-12-29 10:47:43Z saulius 

The following automatic conversions were performed:

'_chemical_melting_point' value '157\%' was changed to '430.15' - it
was converted from degrees Celsius(C) to Kelvins(K).

Automatic conversion script
Id: cif_fix_values 1646 2011-03-28 12:23:43Z adriana 
;
_cod_database_code 4022173

loop_
_symmetry_equiv_pos_as_xyz
'x, y, z'
'-x+1/2, -y, z+1/2'
'-x, y+1/2, -z+1/2'
'x+1/2, -y+1/2, -z'

loop_
_atom_site_label
_atom_site_type_symbol
_atom_site_fract_x
_atom_site_fract_y
_atom_site_fract_z
_atom_site_U_iso_or_equiv
_atom_site_adp_type
_atom_site_occupancy
_atom_site_symmetry_multiplicity
_atom_site_calc_flag
_atom_site_refinement_flags
_atom_site_disorder_assembly
_atom_site_disorder_group
Fe1A Fe 0.06045(2) 0.575186(19) 0.903203(18) 0.04579(9) Uani 1 1 d . . .
S1A S 0.03845(4) 0.56886(4) 1.09990(3) 0.05336(15) Uani 1 1 d . . .
O1A O 0.00582(14) 0.49745(16) 1.13052(12) 0.0892(8) Uani 1 1 d . . .
C1A C 0.14461(16) 0.65439(17) 0.87056(17) 0.0611(7) Uani 1 1 d . . .
H1A H 0.1514 0.7018 0.8908 0.073 Uiso 1 1 calc R . .
C2A C 0.0909(2) 0.6360(2) 0.81422(17) 0.0771(9) Uani 1 1 d . . .
H2A H 0.0560 0.6688 0.7900 0.093 Uiso 1 1 calc R . .
C3A C 0.0998(2) 0.5584(2) 0.80112(18) 0.0847(11) Uani 1 1 d . . .
H3A H 0.0713 0.5310 0.7665 0.102 Uiso 1 1 calc R . .
C4A C 0.1587(2) 0.52929(19) 0.8489(2) 0.0755(9) Uani 1 1 d . . .
H4A H 0.1760 0.4796 0.8517 0.091 Uiso 1 1 calc R . .
C5A C 0.18657(16) 0.58885(16) 0.89126(18) 0.0648(7) Uani 1 1 d . . .
H5A H 0.2263 0.5857 0.9273 0.078 Uiso 1 1 calc R . .
C6A C -0.03076(12) 0.62127(13) 0.96769(11) 0.0389(4) Uani 1 1 d . . .
C7A C -0.06469(13) 0.58570(14) 0.90524(13) 0.0469(5) Uani 1 1 d . . .
H7A H -0.0964 0.6091 0.8700 0.056 Uiso 1 1 calc R . .
C8A C -0.04192(15) 0.50874(14) 0.90600(15) 0.0540(6) Uani 1 1 d . . .
H8A H -0.0568 0.4732 0.8716 0.065 Uiso 1 1 calc R . .
C9A C 0.00676(15) 0.49503(15) 0.96713(15) 0.0520(6) Uani 1 1 d . . .
H9A H 0.0299 0.4492 0.9800 0.062 Uiso 1 1 calc R . .
C10A C 0.01454(13) 0.56418(14) 1.00625(12) 0.0434(5) Uani 1 1 d . . .
C11A C 0.15118(16) 0.56229(19) 1.10779(18) 0.0675(8) Uani 1 1 d . . .
C12A C 0.1844(2) 0.6364(2) 1.0803(2) 0.0819(10) Uani 1 1 d . . .
H12A H 0.2432 0.6373 1.0856 0.123 Uiso 1 1 calc R . .
H12B H 0.1606 0.6768 1.1076 0.123 Uiso 1 1 calc R . .
H12C H 0.1703 0.6422 1.0303 0.123 Uiso 1 1 calc R . .
C13A C 0.1837(2) 0.4953(2) 1.0679(3) 0.0956(13) Uani 1 1 d . . .
H13A H 0.1764 0.5026 1.0169 0.143 Uiso 1 1 calc R . .
H13B H 0.1544 0.4512 1.0829 0.143 Uiso 1 1 calc R . .
H13C H 0.2413 0.4893 1.0783 0.143 Uiso 1 1 calc R . .
C14A C 0.1641(3) 0.5541(3) 1.1892(2) 0.1092(15) Uani 1 1 d . . .
H14A H 0.2218 0.5583 1.2001 0.164 Uiso 1 1 calc R . .
H14B H 0.1443 0.5060 1.2047 0.164 Uiso 1 1 calc R . .
H14C H 0.1344 0.5930 1.2140 0.164 Uiso 1 1 calc R . .
C15A C -0.04791(12) 0.70027(13) 0.99325(11) 0.0379(4) Uani 1 1 d . . .
H15A H -0.0067 0.7126 1.0301 0.046 Uiso 1 1 calc R . .
C16A C -0.13476(13) 0.70806(15) 1.02895(13) 0.0469(5) Uani 1 1 d . . .
C17A C -0.14301(16) 0.78719(19) 1.05991(18) 0.0665(7) Uani 1 1 d . . .
H17A H -0.1392 0.8232 1.0215 0.100 Uiso 1 1 calc R . .
H17B H -0.0996 0.7959 1.0941 0.100 Uiso 1 1 calc R . .
H17C H -0.1954 0.7921 1.0835 0.100 Uiso 1 1 calc R . .
C18A C -0.14389(17) 0.6510(2) 1.09063(17) 0.0727(9) Uani 1 1 d . . .
H18A H -0.1976 0.6557 1.1119 0.109 Uiso 1 1 calc R . .
H18B H -0.1026 0.6604 1.1266 0.109 Uiso 1 1 calc R . .
H18C H -0.1372 0.6011 1.0719 0.109 Uiso 1 1 calc R . .
C19A C -0.20282(14) 0.69484(18) 0.97410(15) 0.0590(7) Uani 1 1 d . . .
H19A H -0.2016 0.6435 0.9585 0.088 Uiso 1 1 calc R . .
H19B H -0.1947 0.7272 0.9333 0.088 Uiso 1 1 calc R . .
H19C H -0.2552 0.7055 0.9958 0.088 Uiso 1 1 calc R . .
N1A N -0.03815(11) 0.75450(11) 0.93356(10) 0.0423(4) Uani 1 1 d . . .
HN1A H -0.0708 0.7503 0.8972 0.051 Uiso 1 1 calc R . .
S2A S 0.02926(4) 0.82116(4) 0.93155(3) 0.04766(14) Uani 1 1 d . . .
O2A O 0.06221(12) 0.82420(11) 0.86013(11) 0.0625(5) Uani 1 1 d . . .
O3A O 0.08258(11) 0.81161(12) 0.99235(12) 0.0670(5) Uani 1 1 d . . .
C20A C -0.02137(14) 0.90886(14) 0.94370(12) 0.0474(5) Uani 1 1 d . . .
C21A C -0.05113(17) 0.94693(16) 0.88504(13) 0.0562(6) Uani 1 1 d . . .
H21A H -0.0460 0.9263 0.8391 0.067 Uiso 1 1 calc R . .
C22A C -0.0888(2) 1.01599(16) 0.89391(15) 0.0638(7) Uani 1 1 d . . .
H22A H -0.1096 1.0407 0.8536 0.077 Uiso 1 1 calc R . .
C23A C -0.09621(17) 1.04935(16) 0.96095(16) 0.0606(7) Uani 1 1 d . . .
C24A C -0.0672(2) 1.0096(2) 1.01934(17) 0.0784(9) Uani 1 1 d . . .
H24A H -0.0736 1.0296 1.0654 0.094 Uiso 1 1 calc R . .
C25A C -0.0286(2) 0.94039(19) 1.01137(15) 0.0715(8) Uani 1 1 d . . .
H25A H -0.0077 0.9155 1.0515 0.086 Uiso 1 1 calc R . .
C26A C -0.1366(2) 1.1248(2) 0.9702(2) 0.0929(12) Uani 1 1 d . . .
H26A H -0.0963 1.1637 0.9640 0.139 Uiso 1 1 calc R . .
H26B H -0.1601 1.1282 1.0177 0.139 Uiso 1 1 calc R . .
H26C H -0.1793 1.1306 0.9347 0.139 Uiso 1 1 calc R . .
Fe1B Fe 0.22023(2) 0.08719(2) 0.909895(19) 0.05624(11) Uani 1 1 d . . .
S1B S 0.17025(3) 0.22444(4) 0.77178(3) 0.04493(13) Uani 1 1 d . . .
O1B O 0.10882(12) 0.20565(11) 0.71372(9) 0.0606(5) Uani 1 1 d . A .
C1B C 0.3074(10) 0.0930(13) 0.9993(9) 0.074(4) Uani 0.37(2) 1 d PDU A 1
H1B H 0.3643 0.0875 0.9967 0.089 Uiso 0.37(2) 1 calc PR A 1
C2B C 0.2494(17) 0.0344(9) 1.0060(9) 0.083(5) Uani 0.37(2) 1 d PDU A 1
H2B H 0.2611 -0.0166 1.0070 0.100 Uiso 0.37(2) 1 calc PR A 1
C3B C 0.1693(13) 0.0674(15) 1.0110(13) 0.084(4) Uani 0.37(2) 1 d PDU A 1
H3B H 0.1193 0.0423 1.0155 0.101 Uiso 0.37(2) 1 calc PR A 1
C4B C 0.1815(15) 0.1452(13) 1.008(3) 0.083(6) Uani 0.37(2) 1 d PDU A 1
H4B H 0.1405 0.1814 1.0122 0.100 Uiso 0.37(2) 1 calc PR A 1
C5B C 0.2647(14) 0.1595(10) 0.9974(18) 0.073(4) Uani 0.37(2) 1 d PDU A 1
H5B H 0.2879 0.2067 0.9901 0.088 Uiso 0.37(2) 1 calc PR A 1
C1C C 0.2868(6) 0.0546(10) 0.9949(5) 0.082(3) Uani 0.63(2) 1 d PDU A 2
H1C H 0.3375 0.0304 0.9933 0.098 Uiso 0.63(2) 1 calc PR A 2
C2C C 0.2080(9) 0.0192(6) 0.9973(5) 0.082(2) Uani 0.63(2) 1 d PDU A 2
H2C H 0.1978 -0.0322 0.9977 0.098 Uiso 0.63(2) 1 calc PR A 2
C3C C 0.1482(6) 0.0775(7) 0.9989(8) 0.079(3) Uani 0.63(2) 1 d PDU A 2
H3C H 0.0914 0.0713 0.9998 0.095 Uiso 0.63(2) 1 calc PR A 2
C4C C 0.1905(8) 0.1460(8) 0.9988(15) 0.078(3) Uani 0.63(2) 1 d PDU A 2
H4C H 0.1664 0.1933 1.0005 0.093 Uiso 0.63(2) 1 calc PR A 2
C5C C 0.2743(8) 0.1316(9) 0.9956(9) 0.081(3) Uani 0.63(2) 1 d PDU A 2
H5C H 0.3156 0.1677 0.9941 0.098 Uiso 0.63(2) 1 calc PR A 2
C6B C 0.28055(14) 0.10843(14) 0.81344(11) 0.0440(5) Uani 1 1 d . A .
C7B C 0.27481(18) 0.03015(15) 0.82761(14) 0.0572(6) Uani 1 1 d . A .
H7B H 0.3192 -0.0023 0.8329 0.069 Uiso 1 1 calc R . .
C8B C 0.1905(2) 0.00941(18) 0.83234(18) 0.0675(8) Uani 1 1 d . A .
H8B H 0.1706 -0.0389 0.8397 0.081 Uiso 1 1 calc R . .
C9B C 0.14188(16) 0.07519(16) 0.82391(15) 0.0570(6) Uani 1 1 d . A .
H9B H 0.0847 0.0778 0.8257 0.068 Uiso 1 1 calc R . .
C10B C 0.19713(14) 0.13674(14) 0.81207(12) 0.0428(5) Uani 1 1 d . A .
C11B C 0.11201(17) 0.27789(16) 0.83974(14) 0.0571(6) Uani 1 1 d . A .
C12B C 0.1755(2) 0.30685(18) 0.89336(17) 0.0778(9) Uani 1 1 d . . .
H12D H 0.1490 0.3389 0.9279 0.117 Uiso 1 1 calc R A .
H12E H 0.2171 0.3347 0.8681 0.117 Uiso 1 1 calc R . .
H12F H 0.2005 0.2652 0.9179 0.117 Uiso 1 1 calc R . .
C13B C 0.0770(2) 0.34362(19) 0.79621(18) 0.0774(9) Uani 1 1 d . . .
H13D H 0.0337 0.3258 0.7653 0.116 Uiso 1 1 calc R A .
H13E H 0.1199 0.3655 0.7674 0.116 Uiso 1 1 calc R . .
H13F H 0.0554 0.3808 0.8286 0.116 Uiso 1 1 calc R . .
C14B C 0.04315(18) 0.2326(2) 0.87322(16) 0.0721(8) Uani 1 1 d . . .
H14D H 0.0660 0.1909 0.8991 0.108 Uiso 1 1 calc R A .
H14E H 0.0072 0.2145 0.8359 0.108 Uiso 1 1 calc R . .
H14F H 0.0125 0.2638 0.9059 0.108 Uiso 1 1 calc R . .
C15B C 0.35649(13) 0.15184(15) 0.79355(11) 0.0433(5) Uani 1 1 d . . .
H15B H 0.3405 0.2049 0.7930 0.052 Uiso 1 1 calc R A .
C16B C 0.38865(15) 0.13330(16) 0.71614(12) 0.0508(6) Uani 1 1 d . A .
C17B C 0.31736(17) 0.1356(2) 0.66325(13) 0.0707(9) Uani 1 1 d . . .
H17D H 0.3377 0.1283 0.6151 0.106 Uiso 1 1 calc R A .
H17E H 0.2904 0.1835 0.6664 0.106 Uiso 1 1 calc R . .
H17F H 0.2788 0.0966 0.6748 0.106 Uiso 1 1 calc R . .
C18B C 0.4297(2) 0.0570(2) 0.71200(15) 0.0835(11) Uani 1 1 d . . .
H18D H 0.3902 0.0186 0.7234 0.125 Uiso 1 1 calc R A .
H18E H 0.4744 0.0549 0.7459 0.125 Uiso 1 1 calc R . .
H18F H 0.4505 0.0490 0.6641 0.125 Uiso 1 1 calc R . .
C19B C 0.45040(19) 0.1924(2) 0.69388(15) 0.0790(10) Uani 1 1 d . . .
H19D H 0.5014 0.1841 0.7189 0.118 Uiso 1 1 calc R A .
H19E H 0.4294 0.2412 0.7059 0.118 Uiso 1 1 calc R . .
H19F H 0.4596 0.1894 0.6428 0.118 Uiso 1 1 calc R . .
N1B N 0.42168(12) 0.14465(13) 0.84779(10) 0.0512(5) Uani 1 1 d . A .
HN1B H 0.4414 0.1006 0.8559 0.061 Uiso 1 1 calc R . .
S2B S 0.45865(5) 0.21338(5) 0.89302(4) 0.06631(19) Uani 1 1 d . . .
O2B O 0.40283(15) 0.27541(15) 0.88679(14) 0.0934(8) Uani 1 1 d . A .
O3B O 0.48029(17) 0.18430(18) 0.96283(11) 0.0980(9) Uani 1 1 d . A .
C20B C 0.55249(18) 0.24248(16) 0.85298(15) 0.0604(7) Uani 1 1 d . A .
C21B C 0.6142(2) 0.1914(2) 0.8417(3) 0.0976(13) Uani 1 1 d . . .
H21B H 0.6045 0.1407 0.8503 0.117 Uiso 1 1 calc R A .
C22B C 0.6901(2) 0.2142(3) 0.8179(3) 0.1098(15) Uani 1 1 d . A .
H22B H 0.7315 0.1787 0.8118 0.132 Uiso 1 1 calc R . .
C23B C 0.7063(3) 0.2879(3) 0.80279(19) 0.0856(10) Uani 1 1 d . . .
C24B C 0.6462(3) 0.3367(2) 0.8110(2) 0.0981(13) Uani 1 1 d . A .
H24B H 0.6562 0.3868 0.8001 0.118 Uiso 1 1 calc R . .
C25B C 0.5668(3) 0.3159(2) 0.8358(2) 0.0844(10) Uani 1 1 d . . .
H25B H 0.5253 0.3515 0.8403 0.101 Uiso 1 1 calc R A .
C26B C 0.7911(3) 0.3144(4) 0.7791(3) 0.143(2) Uani 1 1 d . A .
H26D H 0.7904 0.3679 0.7727 0.214 Uiso 1 1 calc R . .
H26E H 0.8055 0.2906 0.7343 0.214 Uiso 1 1 calc R . .
H26F H 0.8310 0.3014 0.8153 0.214 Uiso 1 1 calc R . .

loop_
_atom_site_aniso_label
_atom_site_aniso_U_11
_atom_site_aniso_U_22
_atom_site_aniso_U_33
_atom_site_aniso_U_23
_atom_site_aniso_U_13
_atom_site_aniso_U_12
Fe1A 0.04551(16) 0.04225(18) 0.04962(17) -0.00003(15) 0.01078(13) -0.00510(14)
S1A 0.0438(3) 0.0673(4) 0.0490(3) 0.0138(3) -0.0023(2) -0.0019(3)
O1A 0.0853(14) 0.116(2) 0.0666(13) 0.0416(13) -0.0110(11) -0.0438(14)
C1A 0.0543(14) 0.0504(16) 0.0787(18) 0.0049(13) 0.0242(13) -0.0065(12)
C2A 0.0710(18) 0.094(3) 0.0662(18) 0.0298(18) 0.0202(15) -0.0038(18)
C3A 0.092(2) 0.103(3) 0.0585(17) -0.0206(18) 0.0305(17) -0.026(2)
C4A 0.078(2) 0.0547(18) 0.094(2) -0.0114(17) 0.0407(19) -0.0010(16)
C5A 0.0473(13) 0.0573(17) 0.090(2) 0.0011(15) 0.0230(13) -0.0023(12)
C6A 0.0336(9) 0.0417(12) 0.0415(10) 0.0043(9) 0.0038(8) -0.0041(9)
C7A 0.0419(10) 0.0532(14) 0.0457(11) 0.0011(11) -0.0013(9) -0.0112(10)
C8A 0.0549(13) 0.0463(14) 0.0607(14) -0.0063(12) 0.0083(12) -0.0153(11)
C9A 0.0499(12) 0.0380(13) 0.0681(15) 0.0088(11) 0.0130(11) -0.0031(10)
C10A 0.0384(10) 0.0448(13) 0.0470(11) 0.0083(10) 0.0048(8) -0.0038(9)
C11A 0.0474(13) 0.075(2) 0.0796(18) 0.0235(16) -0.0156(12) -0.0033(13)
C12A 0.0688(18) 0.083(2) 0.094(2) 0.0020(19) 0.0003(16) -0.0298(17)
C13A 0.0586(17) 0.084(2) 0.144(4) 0.033(2) 0.003(2) 0.0228(18)
C14A 0.088(2) 0.141(4) 0.099(3) 0.047(3) -0.038(2) -0.013(3)
C15A 0.0336(10) 0.0434(12) 0.0367(9) 0.0034(8) -0.0037(7) -0.0010(8)
C16A 0.0338(10) 0.0549(15) 0.0521(12) 0.0038(11) 0.0019(9) 0.0041(10)
C17A 0.0455(13) 0.075(2) 0.0791(18) -0.0193(16) 0.0048(12) 0.0092(13)
C18A 0.0528(14) 0.101(2) 0.0648(17) 0.0279(17) 0.0227(13) 0.0124(15)
C19A 0.0327(10) 0.073(2) 0.0711(16) 0.0019(14) -0.0074(10) -0.0016(11)
N1A 0.0425(9) 0.0407(10) 0.0439(9) 0.0058(7) -0.0077(7) -0.0054(8)
S2A 0.0411(3) 0.0452(3) 0.0567(3) 0.0046(3) -0.0035(2) -0.0062(2)
O2A 0.0622(10) 0.0521(11) 0.0732(11) 0.0080(9) 0.0209(9) 0.0008(9)
O3A 0.0481(9) 0.0652(13) 0.0876(13) 0.0126(10) -0.0245(9) -0.0129(9)
C20A 0.0485(11) 0.0465(13) 0.0471(11) -0.0019(10) -0.0029(9) -0.0107(10)
C21A 0.0748(17) 0.0509(15) 0.0429(11) -0.0053(10) 0.0030(11) 0.0051(12)
C22A 0.0852(18) 0.0542(16) 0.0521(14) 0.0009(12) 0.0035(13) 0.0069(14)
C23A 0.0597(15) 0.0503(15) 0.0717(17) -0.0201(13) 0.0013(13) -0.0074(12)
C24A 0.100(2) 0.077(2) 0.0586(16) -0.0300(16) -0.0077(16) -0.005(2)
C25A 0.094(2) 0.070(2) 0.0502(14) -0.0070(13) -0.0193(15) -0.0032(17)
C26A 0.090(2) 0.071(2) 0.118(3) -0.042(2) 0.000(2) 0.004(2)
Fe1B 0.0571(2) 0.0641(2) 0.04744(18) 0.01625(17) 0.01141(15) 0.01204(17)
S1B 0.0457(3) 0.0437(3) 0.0454(3) 0.0015(2) -0.0031(2) 0.0059(2)
O1B 0.0696(11) 0.0674(13) 0.0449(9) -0.0108(8) -0.0158(8) 0.0175(10)
C1B 0.078(6) 0.100(11) 0.045(5) 0.024(7) 0.005(6) 0.010(6)
C2B 0.102(13) 0.081(7) 0.066(7) 0.034(6) 0.010(10) 0.014(8)
C3B 0.079(8) 0.126(9) 0.047(7) 0.027(7) 0.023(8) 0.009(8)
C4B 0.095(7) 0.113(8) 0.042(13) 0.005(7) 0.026(6) 0.032(8)
C5B 0.098(8) 0.082(7) 0.040(5) 0.004(8) -0.002(5) 0.021(6)
C1C 0.061(5) 0.133(9) 0.051(4) 0.024(6) -0.004(3) 0.017(5)
C2C 0.084(6) 0.105(5) 0.057(4) 0.038(4) 0.015(4) 0.009(4)
C3C 0.066(4) 0.118(7) 0.054(5) 0.028(4) 0.013(3) 0.013(4)
C4C 0.101(7) 0.102(5) 0.030(5) 0.007(3) 0.015(5) 0.013(4)
C5C 0.086(5) 0.119(8) 0.039(3) 0.001(9) 0.001(5) -0.003(6)
C6B 0.0493(11) 0.0486(14) 0.0340(10) 0.0022(9) 0.0028(9) 0.0076(10)
C7B 0.0669(16) 0.0455(15) 0.0593(14) 0.0083(11) 0.0105(12) 0.0132(13)
C8B 0.0795(19) 0.0439(16) 0.0790(19) 0.0087(14) 0.0142(15) -0.0016(14)
C9B 0.0544(13) 0.0502(15) 0.0665(15) 0.0025(13) 0.0047(11) -0.0027(13)
C10B 0.0446(11) 0.0429(13) 0.0408(10) -0.0018(9) -0.0011(9) 0.0046(10)
C11B 0.0678(15) 0.0510(15) 0.0524(13) -0.0115(12) -0.0097(12) 0.0162(13)
C12B 0.105(2) 0.0611(19) 0.0671(18) -0.0153(15) -0.0285(18) 0.0074(17)
C13B 0.092(2) 0.063(2) 0.0771(19) -0.0121(15) -0.0175(17) 0.0330(17)
C14B 0.0631(16) 0.088(2) 0.0652(16) -0.0111(16) 0.0135(13) 0.0174(16)
C15B 0.0429(11) 0.0530(14) 0.0341(10) 0.0025(9) -0.0012(8) 0.0095(10)
C16B 0.0475(12) 0.0715(17) 0.0333(10) 0.0057(11) 0.0008(9) 0.0064(12)
C17B 0.0606(15) 0.117(3) 0.0341(12) 0.0008(14) -0.0054(11) 0.0061(17)
C18B 0.111(2) 0.096(3) 0.0441(14) -0.0020(15) 0.0158(15) 0.041(2)
C19B 0.0688(18) 0.116(3) 0.0517(15) 0.0040(16) 0.0127(13) -0.0189(19)
N1B 0.0524(11) 0.0609(13) 0.0401(9) 0.0031(9) -0.0084(8) 0.0051(10)
S2B 0.0684(4) 0.0832(5) 0.0473(3) -0.0159(3) -0.0076(3) 0.0027(4)
O2B 0.0832(14) 0.0893(17) 0.1078(19) -0.0489(15) -0.0028(13) 0.0195(14)
O3B 0.1086(18) 0.141(2) 0.0441(10) -0.0042(12) -0.0188(11) -0.0310(18)
C20B 0.0700(17) 0.0564(17) 0.0547(13) -0.0009(12) -0.0181(12) 0.0004(13)
C21B 0.0658(19) 0.069(2) 0.158(4) 0.036(3) -0.005(2) 0.0049(17)
C22B 0.067(2) 0.106(3) 0.157(4) 0.038(3) -0.001(2) 0.007(2)
C23B 0.091(2) 0.095(3) 0.0707(19) 0.0040(19) 0.0016(17) -0.015(2)
C24B 0.144(4) 0.064(2) 0.086(2) 0.0066(19) 0.024(2) -0.019(3)
C25B 0.110(3) 0.061(2) 0.082(2) -0.0044(17) 0.008(2) 0.016(2)
C26B 0.114(3) 0.179(6) 0.134(4) 0.010(4) 0.034(3) -0.055(4)

loop_
_atom_type_symbol
_atom_type_description
_atom_type_scat_dispersion_real
_atom_type_scat_dispersion_imag
_atom_type_scat_source
C C 0.0033 0.0016 'International Tables Vol C Tables 4.2.6.8 and 6.1.1.4'
H H 0.0000 0.0000 'International Tables Vol C Tables 4.2.6.8 and 6.1.1.4'
N N 0.0061 0.0033 'International Tables Vol C Tables 4.2.6.8 and 6.1.1.4'
O O 0.0106 0.0060 'International Tables Vol C Tables 4.2.6.8 and 6.1.1.4'
Fe Fe 0.3463 0.8444 'International Tables Vol C Tables 4.2.6.8 and 6.1.1.4'
S S 0.1246 0.1234 'International Tables Vol C Tables 4.2.6.8 and 6.1.1.4'

loop_
_geom_angle_atom_site_label_1
_geom_angle_atom_site_label_2
_geom_angle_atom_site_label_3
_geom_angle
C3A Fe1A C2A 40.79(16)
C3A Fe1A C7A 110.26(14)
C2A Fe1A C7A 102.02(12)
C3A Fe1A C8A 101.28(13)
C2A Fe1A C8A 121.85(14)
C7A Fe1A C8A 40.72(10)
C3A Fe1A C9A 124.92(14)
C2A Fe1A C9A 160.55(14)
C7A Fe1A C9A 68.28(10)
C8A Fe1A C9A 40.09(11)
C3A Fe1A C1A 67.40(14)
C2A Fe1A C1A 39.99(14)
C7A Fe1A C1A 127.18(11)
C8A Fe1A C1A 161.26(12)
C9A Fe1A C1A 158.61(12)
C3A Fe1A C4A 40.22(15)
C2A Fe1A C4A 68.06(15)
C7A Fe1A C4A 144.90(13)
C8A Fe1A C4A 114.43(12)
C9A Fe1A C4A 109.62(12)
C1A Fe1A C4A 67.24(12)
C3A Fe1A C10A 165.75(14)
C2A Fe1A C10A 152.92(14)
C7A Fe1A C10A 68.35(9)
C8A Fe1A C10A 68.06(10)
C9A Fe1A C10A 40.89(10)
C1A Fe1A C10A 125.38(11)
C4A Fe1A C10A 134.19(13)
C3A Fe1A C6A 145.62(15)
C2A Fe1A C6A 115.47(12)
C7A Fe1A C6A 40.67(9)
C8A Fe1A C6A 68.49(10)
C9A Fe1A C6A 68.84(9)
C1A Fe1A C6A 111.88(10)
C4A Fe1A C6A 173.90(13)
C10A Fe1A C6A 40.92(9)
C3A Fe1A C5A 66.72(15)
C2A Fe1A C5A 67.10(14)
C7A Fe1A C5A 166.96(11)
C8A Fe1A C5A 151.01(11)
C9A Fe1A C5A 124.28(12)
C1A Fe1A C5A 39.79(11)
C4A Fe1A C5A 39.49(13)
C10A Fe1A C5A 117.88(11)
C6A Fe1A C5A 136.10(11)
O1A S1A C10A 104.68(12)
O1A S1A C11A 105.61(14)
C10A S1A C11A 106.95(13)
C2A C1A C5A 108.1(3)
C2A C1A Fe1A 69.18(16)
C5A C1A Fe1A 70.81(15)
C2A C1A H1A 125.9
C5A C1A H1A 125.9
Fe1A C1A H1A 125.6
C1A C2A C3A 107.1(3)
C1A C2A Fe1A 70.82(17)
C3A C2A Fe1A 69.03(18)
C1A C2A H2A 126.5
C3A C2A H2A 126.5
Fe1A C2A H2A 125.3
C4A C3A C2A 108.9(3)
C4A C3A Fe1A 71.33(18)
C2A C3A Fe1A 70.18(18)
C4A C3A H3A 125.6
C2A C3A H3A 125.6
Fe1A C3A H3A 124.5
C5A C4A C3A 107.2(3)
C5A C4A Fe1A 70.93(16)
C3A C4A Fe1A 68.45(18)
C5A C4A H4A 126.4
C3A C4A H4A 126.4
Fe1A C4A H4A 125.8
C4A C5A C1A 108.7(3)
C4A C5A Fe1A 69.58(17)
C1A C5A Fe1A 69.39(15)
C4A C5A H5A 125.6
C1A C5A H5A 125.6
Fe1A C5A H5A 127.0
C7A C6A C10A 106.5(2)
C7A C6A C15A 126.5(2)
C10A C6A C15A 126.52(19)
C7A C6A Fe1A 68.48(13)
C10A C6A Fe1A 69.03(12)
C15A C6A Fe1A 132.96(14)
C8A C7A C6A 108.6(2)
C8A C7A Fe1A 69.66(14)
C6A C7A Fe1A 70.85(12)
C8A C7A H7A 125.7
C6A C7A H7A 125.7
Fe1A C7A H7A 125.4
C9A C8A C7A 108.8(2)
C9A C8A Fe1A 70.28(14)
C7A C8A Fe1A 69.62(13)
C9A C8A H8A 125.6
C7A C8A H8A 125.6
Fe1A C8A H8A 126.1
C8A C9A C10A 107.9(2)
C8A C9A Fe1A 69.63(14)
C10A C9A Fe1A 69.89(13)
C8A C9A H9A 126.0
C10A C9A H9A 126.0
Fe1A C9A H9A 126.0
C9A C10A C6A 108.1(2)
C9A C10A S1A 123.49(18)
C6A C10A S1A 124.07(18)
C9A C10A Fe1A 69.22(13)
C6A C10A Fe1A 70.04(12)
S1A C10A Fe1A 145.13(12)
C13A C11A C12A 113.7(3)
C13A C11A C14A 111.2(3)
C12A C11A C14A 111.4(3)
C13A C11A S1A 111.2(2)
C12A C11A S1A 105.8(2)
C14A C11A S1A 102.8(2)
C11A C12A H12A 109.5
C11A C12A H12B 109.5
H12A C12A H12B 109.5
C11A C12A H12C 109.5
H12A C12A H12C 109.5
H12B C12A H12C 109.5
C11A C13A H13A 109.5
C11A C13A H13B 109.5
H13A C13A H13B 109.5
C11A C13A H13C 109.5
H13A C13A H13C 109.5
H13B C13A H13C 109.5
C11A C14A H14A 109.5
C11A C14A H14B 109.5
H14A C14A H14B 109.5
C11A C14A H14C 109.5
H14A C14A H14C 109.5
H14B C14A H14C 109.5
N1A C15A C6A 110.80(17)
N1A C15A C16A 110.82(17)
C6A C15A C16A 112.43(18)
N1A C15A H15A 107.5
C6A C15A H15A 107.5
C16A C15A H15A 107.5
C19A C16A C17A 109.3(2)
C19A C16A C18A 108.9(2)
C17A C16A C18A 108.9(2)
C19A C16A C15A 111.05(19)
C17A C16A C15A 108.7(2)
C18A C16A C15A 110.04(19)
C16A C17A H17A 109.5
C16A C17A H17B 109.5
H17A C17A H17B 109.5
C16A C17A H17C 109.5
H17A C17A H17C 109.5
H17B C17A H17C 109.5
C16A C18A H18A 109.5
C16A C18A H18B 109.5
H18A C18A H18B 109.5
C16A C18A H18C 109.5
H18A C18A H18C 109.5
H18B C18A H18C 109.5
C16A C19A H19A 109.5
C16A C19A H19B 109.5
H19A C19A H19B 109.5
C16A C19A H19C 109.5
H19A C19A H19C 109.5
H19B C19A H19C 109.5
C15A N1A S2A 124.82(14)
C15A N1A HN1A 117.6
S2A N1A HN1A 117.6
O2A S2A O3A 120.47(13)
O2A S2A N1A 107.64(11)
O3A S2A N1A 107.72(11)
O2A S2A C20A 104.89(11)
O3A S2A C20A 106.52(12)
N1A S2A C20A 109.24(10)
C21A C20A C25A 119.3(3)
C21A C20A S2A 119.84(19)
C25A C20A S2A 120.8(2)
C20A C21A C22A 120.1(2)
C20A C21A H21A 119.9
C22A C21A H21A 119.9
C23A C22A C21A 121.9(3)
C23A C22A H22A 119.1
C21A C22A H22A 119.1
C24A C23A C22A 117.1(3)
C24A C23A C26A 121.3(3)
C22A C23A C26A 121.6(3)
C23A C24A C25A 121.8(3)
C23A C24A H24A 119.1
C25A C24A H24A 119.1
C20A C25A C24A 119.7(3)
C20A C25A H25A 120.1
C24A C25A H25A 120.1
C23A C26A H26A 109.5
C23A C26A H26B 109.5
H26A C26A H26B 109.5
C23A C26A H26C 109.5
H26A C26A H26C 109.5
H26B C26A H26C 109.5
C5C Fe1B C1C 40.8(4)
C5C Fe1B C4C 40.6(4)
C1C Fe1B C4C 68.6(6)
C5C Fe1B C3C 68.8(4)
C1C Fe1B C3C 69.3(3)
C4C Fe1B C3C 40.6(4)
C5C Fe1B C2C 69.0(4)
C1C Fe1B C2C 41.5(3)
C4C Fe1B C2C 68.6(6)
C3C Fe1B C2C 41.0(3)
C5C Fe1B C7B 127.4(4)
C1C Fe1B C7B 102.1(3)
C4C Fe1B C7B 168.0(5)
C3C Fe1B C7B 144.8(4)
C2C Fe1B C7B 110.0(3)
C5C Fe1B C9B 160.1(5)
C1C Fe1B C9B 156.8(6)
C4C Fe1B C9B 122.8(5)
C3C Fe1B C9B 105.4(4)
C2C Fe1B C9B 119.8(4)
C7B Fe1B C9B 68.66(11)
C5C Fe1B C10B 128.2(5)
C1C Fe1B C10B 157.1(4)
C4C Fe1B C10B 117.1(6)
C3C Fe1B C10B 130.5(3)
C2C Fe1B C10B 160.6(4)
C7B Fe1B C10B 68.45(10)
C9B Fe1B C10B 40.93(10)
C5C Fe1B C8B 159.2(5)
C1C Fe1B C8B 118.9(5)
C4C Fe1B C8B 150.3(4)
C3C Fe1B C8B 112.1(4)
C2C Fe1B C8B 97.6(4)
C7B Fe1B C8B 40.64(12)
C9B Fe1B C8B 40.55(12)
C10B Fe1B C8B 68.24(11)
C5C Fe1B C2B 52.4(6)
C1C Fe1B C2B 20.8(5)
C4C Fe1B C2B 65.6(8)
C3C Fe1B C2B 52.7(6)
C2C Fe1B C2B 20.8(5)
C7B Fe1B C2B 108.6(5)
C9B Fe1B C2B 139.8(8)
C10B Fe1B C2B 176.8(6)
C8B Fe1B C2B 110.5(6)
C5C Fe1B C6B 114.1(4)
C1C Fe1B C6B 118.5(3)
C4C Fe1B C6B 136.4(5)
C3C Fe1B C6B 171.4(3)
C2C Fe1B C6B 147.3(3)
C7B Fe1B C6B 40.50(10)
C9B Fe1B C6B 69.04(10)
C10B Fe1B C6B 41.05(9)
C8B Fe1B C6B 68.35(11)
C2B Fe1B C6B 135.8(7)
C5C Fe1B C3B 61.4(8)
C1C Fe1B C3B 57.0(6)
C4C Fe1B C3B 41.8(10)
C3C Fe1B C3B 12.4(6)
C2C Fe1B C3B 30.8(8)
C7B Fe1B C3B 139.8(7)
C9B Fe1B C3B 115.8(7)
C10B Fe1B C3B 142.9(7)
C8B Fe1B C3B 115.0(7)
C2B Fe1B C3B 40.3(4)
C6B Fe1B C3B 175.1(7)
O1B S1B C10B 105.43(11)
O1B S1B C11B 105.29(11)
C10B S1B C11B 107.00(12)
C5B C1B C2B 107.6(12)
C5B C1B Fe1B 72.1(15)
C2B C1B Fe1B 66.3(9)
C5B C1B H1B 126.2
C2B C1B H1B 126.2
Fe1B C1B H1B 126.9
C1B C2B C3B 108.1(11)
C1B C2B Fe1B 75.0(10)
C3B C2B Fe1B 70.2(10)
C1B C2B H2B 126.0
C3B C2B H2B 126.0
Fe1B C2B H2B 120.5
C4B C3B C2B 105.9(12)
C4B C3B Fe1B 75(2)
C2B C3B Fe1B 69.5(9)
C4B C3B H3B 127.0
C2B C3B H3B 127.0
Fe1B C3B H3B 120.6
C5B C4B C3B 108.9(13)
C5B C4B Fe1B 71.9(19)
C3B C4B Fe1B 66.8(16)
C5B C4B H4B 125.5
C3B C4B H4B 125.5
Fe1B C4B H4B 127.3
C1B C5B C4B 109.2(13)
C1B C5B Fe1B 71.3(14)
C4B C5B Fe1B 71(2)
C1B C5B H5B 125.4
C4B C5B H5B 125.4
Fe1B C5B H5B 123.9
C5C C1C C2C 107.8(7)
C5C C1C Fe1B 68.9(7)
C2C C1C Fe1B 70.6(5)
C5C C1C H1C 126.1
C2C C1C H1C 126.1
Fe1B C1C H1C 126.0
C3C C2C C1C 106.8(8)
C3C C2C Fe1B 69.4(6)
C1C C2C Fe1B 67.9(5)
C3C C2C H2C 126.6
C1C C2C H2C 126.6
Fe1B C2C H2C 127.6
C4C C3C C2C 107.6(8)
C4C C3C Fe1B 69.0(10)
C2C C3C Fe1B 69.6(6)
C4C C3C H3C 126.2
C2C C3C H3C 126.2
Fe1B C3C H3C 126.7
C5C C4C C3C 108.6(9)
C5C C4C Fe1B 68.5(10)
C3C C4C Fe1B 70.4(9)
C5C C4C H4C 125.7
C3C C4C H4C 125.7
Fe1B C4C H4C 127.0
C1C C5C C4C 109.2(8)
C1C C5C Fe1B 70.3(7)
C4C C5C Fe1B 70.9(12)
C1C C5C H5C 125.4
C4C C5C H5C 125.4
Fe1B C5C H5C 125.0
C7B C6B C10B 106.5(2)
C7B C6B C15B 127.2(2)
C10B C6B C15B 125.8(2)
C7B C6B Fe1B 68.34(14)
C10B C6B Fe1B 68.66(12)
C15B C6B Fe1B 133.92(16)
C8B C7B C6B 109.3(3)
C8B C7B Fe1B 70.38(18)
C6B C7B Fe1B 71.16(14)
C8B C7B H7B 125.4
C6B C7B H7B 125.4
Fe1B C7B H7B 124.7
C7B C8B C9B 108.3(3)
C7B C8B Fe1B 68.98(18)
C9B C8B Fe1B 69.58(17)
C7B C8B H8B 125.9
C9B C8B H8B 125.9
Fe1B C8B H8B 127.2
C8B C9B C10B 107.4(2)
C8B C9B Fe1B 69.87(18)
C10B C9B Fe1B 69.55(14)
C8B C9B H9B 126.3
C10B C9B H9B 126.3
Fe1B C9B H9B 125.9
C9B C10B C6B 108.5(2)
C9B C10B S1B 125.47(18)
C6B C10B S1B 122.79(18)
C9B C10B Fe1B 69.51(14)
C6B C10B Fe1B 70.30(13)
S1B C10B Fe1B 142.27(13)
C14B C11B C12B 114.5(3)
C14B C11B C13B 110.4(3)
C12B C11B C13B 109.6(3)
C14B C11B S1B 112.6(2)
C12B C11B S1B 105.9(2)
C13B C11B S1B 103.1(2)
C11B C12B H12D 109.5
C11B C12B H12E 109.5
H12D C12B H12E 109.5
C11B C12B H12F 109.5
H12D C12B H12F 109.5
H12E C12B H12F 109.5
C11B C13B H13D 109.5
C11B C13B H13E 109.5
H13D C13B H13E 109.5
C11B C13B H13F 109.5
H13D C13B H13F 109.5
H13E C13B H13F 109.5
C11B C14B H14D 109.5
C11B C14B H14E 109.5
H14D C14B H14E 109.5
C11B C14B H14F 109.5
H14D C14B H14F 109.5
H14E C14B H14F 109.5
N1B C15B C6B 112.32(18)
N1B C15B C16B 111.70(17)
C6B C15B C16B 113.0(2)
N1B C15B H15B 106.4
C6B C15B H15B 106.4
C16B C15B H15B 106.4
C19B C16B C18B 108.6(3)
C19B C16B C17B 108.1(2)
C18B C16B C17B 109.1(3)
C19B C16B C15B 109.0(2)
C18B C16B C15B 112.5(2)
C17B C16B C15B 109.40(19)
C16B C17B H17D 109.5
C16B C17B H17E 109.5
H17D C17B H17E 109.5
C16B C17B H17F 109.5
H17D C17B H17F 109.5
H17E C17B H17F 109.5
C16B C18B H18D 109.5
C16B C18B H18E 109.5
H18D C18B H18E 109.5
C16B C18B H18F 109.5
H18D C18B H18F 109.5
H18E C18B H18F 109.5
C16B C19B H19D 109.5
C16B C19B H19E 109.5
H19D C19B H19E 109.5
C16B C19B H19F 109.5
H19D C19B H19F 109.5
H19E C19B H19F 109.5
C15B N1B S2B 124.26(19)
C15B N1B HN1B 117.9
S2B N1B HN1B 117.9
O2B S2B O3B 120.33(17)
O2B S2B N1B 108.09(13)
O3B S2B N1B 106.67(15)
O2B S2B C20B 106.51(16)
O3B S2B C20B 105.79(15)
N1B S2B C20B 109.10(12)
C25B C20B C21B 118.5(3)
C25B C20B S2B 121.6(3)
C21B C20B S2B 119.9(2)
C20B C21B C22B 120.6(4)
C20B C21B H21B 119.7
C22B C21B H21B 119.7
C23B C22B C21B 121.6(4)
C23B C22B H22B 119.2
C21B C22B H22B 119.2
C24B C23B C22B 117.9(4)
C24B C23B C26B 120.0(4)
C22B C23B C26B 122.1(5)
C23B C24B C25B 122.6(4)
C23B C24B H24B 118.7
C25B C24B H24B 118.7
C20B C25B C24B 118.7(4)
C20B C25B H25B 120.6
C24B C25B H25B 120.6
C23B C26B H26D 109.5
C23B C26B H26E 109.5
H26D C26B H26E 109.5
C23B C26B H26F 109.5
H26D C26B H26F 109.5
H26E C26B H26F 109.5

loop_
_geom_bond_atom_site_label_1
_geom_bond_atom_site_label_2
_geom_bond_distance
Fe1A C3A 2.018(3)
Fe1A C2A 2.033(3)
Fe1A C7A 2.040(2)
Fe1A C8A 2.041(2)
Fe1A C9A 2.049(2)
Fe1A C1A 2.055(3)
Fe1A C4A 2.056(3)
Fe1A C10A 2.058(2)
Fe1A C6A 2.072(2)
Fe1A C5A 2.073(3)
S1A O1A 1.490(2)
S1A C10A 1.779(2)
S1A C11A 1.839(3)
C1A C2A 1.398(5)
C1A C5A 1.405(4)
C1A H1A 0.9300
C2A C3A 1.412(6)
C2A H2A 0.9300
C3A C4A 1.401(5)
C3A H3A 0.9300
C4A C5A 1.395(5)
C4A H4A 0.9300
C5A H5A 0.9300
C6A C7A 1.429(3)
C6A C10A 1.444(3)
C6A C15A 1.510(3)
C7A C8A 1.420(4)
C7A H7A 0.9300
C8A C9A 1.402(4)
C8A H8A 0.9300
C9A C10A 1.435(4)
C9A H9A 0.9300
C11A C13A 1.500(5)
C11A C12A 1.514(4)
C11A C14A 1.530(5)
C12A H12A 0.9600
C12A H12B 0.9600
C12A H12C 0.9600
C13A H13A 0.9600
C13A H13B 0.9600
C13A H13C 0.9600
C14A H14A 0.9600
C14A H14B 0.9600
C14A H14C 0.9600
C15A N1A 1.477(3)
C15A C16A 1.563(3)
C15A H15A 0.9800
C16A C19A 1.519(3)
C16A C17A 1.528(4)
C16A C18A 1.537(4)
C17A H17A 0.9600
C17A H17B 0.9600
C17A H17C 0.9600
C18A H18A 0.9600
C18A H18B 0.9600
C18A H18C 0.9600
C19A H19A 0.9600
C19A H19B 0.9600
C19A H19C 0.9600
N1A S2A 1.6150(19)
N1A HN1A 0.8600
S2A O2A 1.428(2)
S2A O3A 1.430(2)
S2A C20A 1.779(3)
C20A C21A 1.369(4)
C20A C25A 1.378(4)
C21A C22A 1.383(4)
C21A H21A 0.9300
C22A C23A 1.382(4)
C22A H22A 0.9300
C23A C24A 1.375(5)
C23A C26A 1.505(5)
C24A C25A 1.392(5)
C24A H24A 0.9300
C25A H25A 0.9300
C26A H26A 0.9600
C26A H26B 0.9600
C26A H26C 0.9600
Fe1B C5C 1.978(16)
Fe1B C1C 1.996(8)
Fe1B C4C 2.01(2)
Fe1B C3C 2.028(13)
Fe1B C2C 2.031(8)
Fe1B C7B 2.035(3)
Fe1B C9B 2.049(3)
Fe1B C10B 2.050(2)
Fe1B C8B 2.053(3)
Fe1B C2B 2.068(15)
Fe1B C6B 2.072(2)
Fe1B C3B 2.08(2)
S1B O1B 1.5042(18)
S1B C10B 1.785(2)
S1B C11B 1.840(3)
C1B C5B 1.373(14)
C1B C2B 1.411(15)
C1B H1B 0.9300
C2B C3B 1.429(14)
C2B H2B 0.9300
C3B C4B 1.402(14)
C3B H3B 0.9300
C4B C5B 1.389(15)
C4B H4B 0.9300
C5B H5B 0.9300
C1C C5C 1.385(12)
C1C C2C 1.426(10)
C1C H1C 0.9300
C2C C3C 1.422(10)
C2C H2C 0.9300
C3C C4C 1.400(10)
C3C H3C 0.9300
C4C C5C 1.385(10)
C4C H4C 0.9300
C5C H5C 0.9300
C6B C7B 1.422(4)
C6B C10B 1.445(3)
C6B C15B 1.501(3)
C7B C8B 1.420(4)
C7B H7B 0.9300
C8B C9B 1.422(4)
C8B H8B 0.9300
C9B C10B 1.433(4)
C9B H9B 0.9300
C11B C14B 1.511(4)
C11B C12B 1.521(4)
C11B C13B 1.531(4)
C12B H12D 0.9600
C12B H12E 0.9600
C12B H12F 0.9600
C13B H13D 0.9600
C13B H13E 0.9600
C13B H13F 0.9600
C14B H14D 0.9600
C14B H14E 0.9600
C14B H14F 0.9600
C15B N1B 1.465(3)
C15B C16B 1.561(3)
C15B H15B 0.9800
C16B C19B 1.511(4)
C16B C18B 1.516(4)
C16B C17B 1.517(3)
C17B H17D 0.9600
C17B H17E 0.9600
C17B H17F 0.9600
C18B H18D 0.9600
C18B H18E 0.9600
C18B H18F 0.9600
C19B H19D 0.9600
C19B H19E 0.9600
C19B H19F 0.9600
N1B S2B 1.600(2)
N1B HN1B 0.8600
S2B O2B 1.434(3)
S2B O3B 1.436(2)
S2B C20B 1.772(3)
C20B C25B 1.366(5)
C20B C21B 1.369(5)
C21B C22B 1.371(6)
C21B H21B 0.9300
C22B C23B 1.367(6)
C22B H22B 0.9300
C23B C24B 1.316(6)
C23B C26B 1.521(6)
C24B C25B 1.417(6)
C24B H24B 0.9300
C25B H25B 0.9300
C26B H26D 0.9600
C26B H26E 0.9600
C26B H26F 0.9600
